data_4341842
loop_
_publ_author_name
'Schachner, J\"org A'
'Terfassa, Belina'
'Peschel, Lydia M.'
'Zwettler, Niklas'
'Belaj, Ferdinand'
'Cias, Pawel'
'Gescheidt, Georg'
'M\"osch-Zanetti, Nadia C'

_publ_section_title
;
 Oxorhenium(V) Complexes with Phenolate-Oxazoline Ligands: Influence of
 the Isomeric Form on the O-Atom-Transfer Reactivity.
;
_journal_name_full 'Inorganic chemistry'
_journal_page_first 141202093244006
_journal_paper_doi 10.1021/ic501932c
_journal_year 2014
_chemical_compound_source 'synthetical product'
_chemical_formula_moiety 'C23 H27 N2 O6 Re'
_chemical_formula_sum 'C23 H27 N2 O6 Re'
_chemical_formula_weight 613.67
_chemical_name_systematic
; Bis(2-(4,4-dimethyl-4,5-dihydro-1,3-oxazol-2-yl)-phenolato)-me-
thoxy-oxo-rhenium(V)
;
_space_group_IT_number 9
_symmetry_cell_setting monoclinic
_symmetry_space_group_name_Hall 'C -2yc'
_symmetry_space_group_name_H-M 'C 1 c 1'
_atom_sites_solution_hydrogens geom
_atom_sites_solution_primary direct
_atom_sites_solution_secondary difmap
_audit_creation_method 'manual edited SHELXL-97 .cif file'
_cell_angle_alpha 90.00
_cell_angle_beta 111.1760(10)
_cell_angle_gamma 90.00
_cell_formula_units_Z 4
_cell_length_a 17.8638(6)
_cell_length_b 8.6385(3)
_cell_length_c 14.9031(5)
_cell_measurement_reflns_used 9966
_cell_measurement_temperature 100(2)
_cell_measurement_theta_max 30.78
_cell_measurement_theta_min 2.35
_cell_volume 2144.50(13)
_computing_cell_refinement 'Bruker SAINT'
_computing_data_collection 'Bruker APEX2'
_computing_data_reduction 'Bruker SAINT'
_computing_molecular_graphics 'modified ORTEP (Johnson, 1965)'
_computing_publication_material 'SHELXL-97 (Sheldrick, 2008)'
_computing_structure_refinement 'SHELXL-97 (Sheldrick, 2008)'
_computing_structure_solution 'SHELXS-97 (Sheldrick, 2008)'
_diffrn_ambient_temperature 100(2)
_diffrn_measured_fraction_theta_full 0.999
_diffrn_measured_fraction_theta_max 0.999
_diffrn_measurement_device_type 'Bruker APEX-II CCD'
_diffrn_measurement_method '\f and \w scans'
_diffrn_radiation_monochromator graphite
_diffrn_radiation_source 'fine-focus sealed tube'
_diffrn_radiation_type MoK\a
_diffrn_radiation_wavelength 0.71073
_diffrn_reflns_av_R_equivalents 0.0194
_diffrn_reflns_av_sigmaI/netI 0.0243
_diffrn_reflns_limit_h_max 25
_diffrn_reflns_limit_h_min -24
_diffrn_reflns_limit_k_max 12
_diffrn_reflns_limit_k_min -12
_diffrn_reflns_limit_l_max 20
_diffrn_reflns_limit_l_min -19
_diffrn_reflns_number 11240
_diffrn_reflns_theta_full 30.00
_diffrn_reflns_theta_max 30.00
_diffrn_reflns_theta_min 2.45
_diffrn_standards_number 0
_exptl_absorpt_coefficient_mu 5.711
_exptl_absorpt_correction_T_max 1.000
_exptl_absorpt_correction_T_min 0.719
_exptl_absorpt_correction_type multi-scan
_exptl_absorpt_process_details 'Bruker SADABS'
_exptl_crystal_colour green
_exptl_crystal_density_diffrn 1.901
_exptl_crystal_density_method 'not measured'
_exptl_crystal_description plate
_exptl_crystal_F_000 1208
_exptl_crystal_size_max 0.26
_exptl_crystal_size_mid 0.24
_exptl_crystal_size_min 0.16
_refine_diff_density_max 1.126
_refine_diff_density_min -1.133
_refine_diff_density_rms 0.082
_refine_ls_abs_structure_details 'Flack H D (1983), Acta Cryst. A39, 876-881'
_refine_ls_abs_structure_Flack 0.00(11)
_refine_ls_extinction_method none
_refine_ls_goodness_of_fit_ref 1.072
_refine_ls_hydrogen_treatment refU
_refine_ls_matrix_type full
_refine_ls_number_parameters 330
_refine_ls_number_reflns 5874
_refine_ls_number_restraints 2
_refine_ls_restrained_S_all 1.072
_refine_ls_R_factor_all 0.0181
_refine_ls_R_factor_gt 0.0172
_refine_ls_shift/su_max 0.003
_refine_ls_shift/su_mean 0.000
_refine_ls_structure_factor_coef Fsqd
_refine_ls_weighting_details 'calc w=1/[\s^2^(Fo^2^)+(0.0212P)^2^+1.9992P] where P=(Fo^2^+2Fc^2^)/3'
_refine_ls_weighting_scheme calc
_refine_ls_wR_factor_gt 0.0444
_refine_ls_wR_factor_ref 0.0451
_reflns_number_gt 5779
_reflns_number_total 5874
_reflns_threshold_expression >2sigma(I)
_cod_data_source_file ic501932c_si_002.cif
_cod_data_source_block BT113
_cod_original_sg_symbol_H-M 'C c'
_cod_database_code 4341842

loop_
_symmetry_equiv_pos_as_xyz
'x, y, z'
'x, -y, z+1/2'
'x+1/2, y+1/2, z'
'x+1/2, -y+1/2, z+1/2'

loop_
_atom_site_label
_atom_site_type_symbol
_atom_site_fract_x
_atom_site_fract_y
_atom_site_fract_z
_atom_site_U_iso_or_equiv
_atom_site_adp_type
_atom_site_occupancy
_atom_site_symmetry_multiplicity
_atom_site_calc_flag
_atom_site_refinement_flags
_atom_site_disorder_assembly
_atom_site_disorder_group
Re1 Re 0.501103(11) 0.47927(7) 0.486288(16) 0.01022(10) Uani 0.688(2) 1 d P A 1
O1 O 0.4624(6) 0.3975(7) 0.3740(6) 0.0179(10) Uani 0.688(2) 1 d P A 1
O2 O 0.5365(3) 0.5684(4) 0.6105(4) 0.0124(7) Uani 0.688(2) 1 d P A 1
C2 C 0.5068(3) 0.6633(5) 0.6666(3) 0.0255(9) Uani 0.688(2) 1 d P A 1
H1 H 0.4512 0.6925 0.6290 0.026(6) Uiso 0.688(2) 1 calc PR A 1
H2 H 0.5399 0.7568 0.6855 0.026(6) Uiso 0.688(2) 1 calc PR A 1
H3 H 0.5085 0.6069 0.7243 0.026(6) Uiso 0.688(2) 1 calc PR A 1
Re6 Re 0.498194(17) 0.52183(15) 0.51396(5) 0.01126(19) Uani 0.312(2) 1 d P A 2
O6 O 0.5350(9) 0.6050(13) 0.6244(10) 0.0124(7) Uani 0.312(2) 1 d P A 2
O7 O 0.4644(15) 0.427(2) 0.3878(16) 0.0179(10) Uani 0.312(2) 1 d P A 2
C7 C 0.4929(5) 0.3270(11) 0.3342(7) 0.0234(19) Uani 0.312(2) 1 d P A 2
H7 H 0.4789 0.3678 0.2688 0.026(6) Uiso 0.312(2) 1 calc PR A 2
H8 H 0.4684 0.2248 0.3314 0.026(6) Uiso 0.312(2) 1 calc PR A 2
H9 H 0.5513 0.3180 0.3646 0.026(6) Uiso 0.312(2) 1 calc PR A 2
O11 O 0.53032(12) 0.0631(2) 0.64402(17) 0.0224(4) Uani 1 1 d . A .
C12 C 0.54921(17) 0.1921(3) 0.6064(2) 0.0201(5) Uani 1 1 d . A .
N13 N 0.48963(15) 0.2781(3) 0.5560(2) 0.0248(5) Uani 1 1 d . . .
C14 C 0.41382(17) 0.2104(3) 0.5631(2) 0.0236(6) Uani 1 1 d . A .
C15 C 0.44352(19) 0.0498(4) 0.6046(3) 0.0265(6) Uani 1 1 d . . .
H151 H 0.4225 0.0221 0.6555 0.044(11) Uiso 1 1 calc R A .
H152 H 0.4264 -0.0301 0.5535 0.044(11) Uiso 1 1 calc R . .
C16 C 0.38715(19) 0.3068(4) 0.6316(2) 0.0263(6) Uani 1 1 d . . .
H161 H 0.3740 0.4118 0.6059 0.040(6) Uiso 1 1 calc R A .
H162 H 0.4306 0.3113 0.6947 0.040(6) Uiso 1 1 calc R . .
H163 H 0.3397 0.2593 0.6384 0.040(6) Uiso 1 1 calc R . .
C17 C 0.34860(17) 0.1975(4) 0.4635(2) 0.0264(6) Uani 1 1 d . . .
H171 H 0.3294 0.3012 0.4394 0.041(7) Uiso 1 1 calc R A .
H172 H 0.3038 0.1360 0.4675 0.041(7) Uiso 1 1 calc R . .
H173 H 0.3706 0.1470 0.4195 0.041(7) Uiso 1 1 calc R . .
O21 O 0.61584(12) 0.4334(2) 0.51664(16) 0.0212(4) Uani 1 1 d . . .
C21 C 0.66105(16) 0.3347(3) 0.5800(2) 0.0169(5) Uani 1 1 d . A .
C22 C 0.63407(16) 0.2162(3) 0.6258(2) 0.0173(5) Uani 1 1 d . . .
C23 C 0.68975(17) 0.1165(3) 0.6915(2) 0.0205(5) Uani 1 1 d . A .
H23 H 0.6708 0.0364 0.7216 0.032(5) Uiso 1 1 calc R . .
C24 C 0.77078(17) 0.1328(3) 0.7130(2) 0.0228(5) Uani 1 1 d . . .
H24 H 0.8079 0.0658 0.7580 0.032(5) Uiso 1 1 calc R A .
C25 C 0.79755(18) 0.2501(4) 0.6672(3) 0.0274(6) Uani 1 1 d . A .
H25 H 0.8535 0.2625 0.6816 0.032(5) Uiso 1 1 calc R . .
C26 C 0.74498(17) 0.3470(3) 0.6025(2) 0.0227(5) Uani 1 1 d . . .
H26 H 0.7650 0.4243 0.5717 0.032(5) Uiso 1 1 calc R A .
O31 O 0.46876(13) 0.9259(2) 0.35001(17) 0.0231(4) Uani 1 1 d . A .
C32 C 0.45125(18) 0.7952(3) 0.3881(2) 0.0203(5) Uani 1 1 d . A .
N33 N 0.51163(15) 0.7077(3) 0.4340(2) 0.0240(5) Uani 1 1 d . . .
C34 C 0.58659(16) 0.7786(3) 0.4302(2) 0.0223(5) Uani 1 1 d . A .
C35 C 0.55570(18) 0.9393(4) 0.3879(2) 0.0251(6) Uani 1 1 d . . .
H351 H 0.5733 1.0200 0.4385 0.025(8) Uiso 1 1 calc R A .
H352 H 0.5758 0.9663 0.3361 0.025(8) Uiso 1 1 calc R . .
C36 C 0.65065(18) 0.7923(4) 0.5300(2) 0.0259(6) Uani 1 1 d . . .
H361 H 0.6695 0.6887 0.5548 0.031(6) Uiso 1 1 calc R A .
H362 H 0.6280 0.8437 0.5731 0.031(6) Uiso 1 1 calc R . .
H363 H 0.6958 0.8532 0.5265 0.031(6) Uiso 1 1 calc R . .
C37 C 0.61455(18) 0.6825(3) 0.3622(2) 0.0247(6) Uani 1 1 d . . .
H371 H 0.5708 0.6742 0.2995 0.024(5) Uiso 1 1 calc R A .
H372 H 0.6299 0.5788 0.3892 0.024(5) Uiso 1 1 calc R . .
H373 H 0.6609 0.7329 0.3541 0.024(5) Uiso 1 1 calc R . .
O41 O 0.38763(12) 0.5557(3) 0.48073(16) 0.0214(4) Uani 1 1 d . . .
C41 C 0.34022(17) 0.6572(3) 0.4205(2) 0.0169(5) Uani 1 1 d . A .
C42 C 0.36629(16) 0.7727(3) 0.3702(2) 0.0176(5) Uani 1 1 d . . .
C43 C 0.30947(17) 0.8728(3) 0.3063(2) 0.0209(5) Uani 1 1 d . A .
H43 H 0.3272 0.9496 0.2729 0.030(5) Uiso 1 1 calc R . .
C44 C 0.22916(18) 0.8619(3) 0.2912(2) 0.0248(6) Uani 1 1 d . . .
H44 H 0.1914 0.9281 0.2463 0.030(5) Uiso 1 1 calc R A .
C45 C 0.20399(18) 0.7520(4) 0.3428(3) 0.0278(6) Uani 1 1 d . A .
H45 H 0.1488 0.7457 0.3344 0.030(5) Uiso 1 1 calc R . .
C46 C 0.25786(17) 0.6526(3) 0.4058(2) 0.0215(5) Uani 1 1 d . . .
H46 H 0.2390 0.5792 0.4402 0.030(5) Uiso 1 1 calc R A .

loop_
_atom_site_aniso_label
_atom_site_aniso_U_11
_atom_site_aniso_U_22
_atom_site_aniso_U_33
_atom_site_aniso_U_23
_atom_site_aniso_U_13
_atom_site_aniso_U_12
Re1 0.00786(6) 0.01177(13) 0.01038(14) 0.0028(2) 0.00251(5) -0.00003(19)
O1 0.0192(11) 0.017(3) 0.014(3) -0.0049(17) 0.0026(18) -0.003(2)
O2 0.0148(9) 0.011(2) 0.0110(19) -0.0015(14) 0.0046(11) 0.0037(16)
C2 0.031(2) 0.0252(19) 0.022(2) -0.0080(16) 0.0115(18) 0.0039(15)
Re6 0.01070(18) 0.0118(3) 0.0111(3) -0.0015(3) 0.00371(14) 0.0021(2)
O6 0.0148(9) 0.011(2) 0.0110(19) -0.0015(14) 0.0046(11) 0.0037(16)
O7 0.0192(11) 0.017(3) 0.014(3) -0.0049(17) 0.0026(18) -0.003(2)
C7 0.019(4) 0.024(4) 0.025(5) -0.012(4) 0.006(4) 0.000(3)
O11 0.0204(9) 0.0208(9) 0.0255(11) 0.0090(8) 0.0077(9) -0.0019(7)
C12 0.0198(13) 0.0215(12) 0.0172(13) 0.0051(10) 0.0045(11) -0.0049(9)
N13 0.0119(11) 0.0324(13) 0.0239(13) 0.0111(10) -0.0009(10) -0.0079(8)
C14 0.0180(13) 0.0262(13) 0.0251(15) 0.0092(11) 0.0058(12) -0.0075(10)
C15 0.0218(14) 0.0272(16) 0.0284(16) 0.0084(12) 0.0065(13) -0.0083(11)
C16 0.0249(15) 0.0301(14) 0.0214(15) 0.0069(12) 0.0055(12) -0.0074(10)
C17 0.0171(14) 0.0352(15) 0.0230(15) 0.0059(12) 0.0027(12) -0.0099(10)
O21 0.0176(9) 0.0242(10) 0.0199(10) 0.0050(8) 0.0044(8) -0.0036(7)
C21 0.0189(13) 0.0184(11) 0.0117(11) -0.0020(9) 0.0035(10) -0.0017(8)
C22 0.0158(12) 0.0203(11) 0.0143(12) 0.0004(10) 0.0034(10) -0.0018(8)
C23 0.0248(13) 0.0216(12) 0.0141(12) 0.0026(10) 0.0060(11) 0.0034(9)
C24 0.0198(13) 0.0259(13) 0.0203(13) 0.0021(11) 0.0043(11) 0.0071(10)
C25 0.0185(13) 0.0262(14) 0.0367(17) 0.0009(12) 0.0089(13) 0.0028(10)
C26 0.0183(13) 0.0224(12) 0.0301(15) -0.0015(11) 0.0121(11) -0.0006(9)
O31 0.0218(10) 0.0210(9) 0.0267(11) 0.0050(9) 0.0091(9) -0.0021(7)
C32 0.0236(14) 0.0217(12) 0.0144(12) 0.0050(10) 0.0055(11) -0.0043(9)
N33 0.0192(11) 0.0280(12) 0.0210(12) 0.0131(10) 0.0025(10) -0.0080(9)
C34 0.0144(13) 0.0279(13) 0.0203(14) 0.0069(11) 0.0011(11) -0.0088(9)
C35 0.0228(14) 0.0247(15) 0.0263(16) 0.0053(12) 0.0072(12) -0.0081(10)
C36 0.0205(14) 0.0335(15) 0.0200(14) 0.0009(12) 0.0027(12) -0.0100(11)
C37 0.0235(14) 0.0285(14) 0.0193(14) 0.0079(11) 0.0044(12) -0.0046(10)
O41 0.0160(9) 0.0283(10) 0.0161(10) 0.0112(8) 0.0012(8) -0.0038(7)
C41 0.0168(12) 0.0201(11) 0.0125(11) -0.0014(9) 0.0037(10) -0.0036(9)
C42 0.0189(13) 0.0194(12) 0.0133(12) 0.0008(10) 0.0042(10) 0.0000(9)
C43 0.0258(14) 0.0208(12) 0.0166(13) 0.0020(10) 0.0083(11) 0.0055(9)
C44 0.0239(14) 0.0242(13) 0.0224(14) -0.0011(11) 0.0038(11) 0.0079(10)
C45 0.0165(14) 0.0269(14) 0.0400(18) 0.0015(12) 0.0101(13) 0.0051(10)
C46 0.0197(13) 0.0212(12) 0.0241(13) 0.0016(10) 0.0087(11) -0.0007(9)

loop_
_atom_type_symbol
_atom_type_description
_atom_type_scat_dispersion_real
_atom_type_scat_dispersion_imag
_atom_type_scat_source
C C 0.0033 0.0016 'International Tables Vol C Tables 4.2.6.8 and 6.1.1.4'
H H 0.0000 0.0000 'International Tables Vol C Tables 4.2.6.8 and 6.1.1.4'
N N 0.0061 0.0033 'International Tables Vol C Tables 4.2.6.8 and 6.1.1.4'
O O 0.0106 0.0060 'International Tables Vol C Tables 4.2.6.8 and 6.1.1.4'
Re Re -1.0185 7.2310 'International Tables Vol C Tables 4.2.6.8 and 6.1.1.4'

loop_
_geom_angle_atom_site_label_1
_geom_angle_atom_site_label_2
_geom_angle_atom_site_label_3
_geom_angle
_geom_angle_publ_flag
O1 Re1 O2 176.0(4) yes
O1 Re1 O21 99.2(3) yes
O2 Re1 O21 84.53(16) yes
O1 Re1 N13 93.8(3) yes
O2 Re1 N13 84.80(17) yes
O21 Re1 N13 89.96(9) yes
O1 Re1 O41 92.8(3) yes
O2 Re1 O41 83.56(17) yes
O21 Re1 O41 167.94(11) yes
N13 Re1 O41 90.83(9) yes
O1 Re1 N33 94.7(3) yes
O2 Re1 N33 86.50(16) yes
O21 Re1 N33 92.73(9) yes
N13 Re1 N33 170.60(14) yes
O41 Re1 N33 84.67(9) yes
C2 O2 Re1 139.1(4) yes
O6 Re6 O41 101.1(5) ?
O6 Re6 O7 175.6(9) ?
O41 Re6 O7 83.1(7) ?
O6 Re6 N33 98.4(5) ?
O41 Re6 N33 93.27(10) ?
O7 Re6 N33 80.1(7) ?
O6 Re6 N13 99.8(5) ?
O41 Re6 N13 92.82(9) ?
O7 Re6 N13 81.0(7) ?
N33 Re6 N13 159.35(16) ?
O6 Re6 O21 95.5(5) ?
O41 Re6 O21 162.93(15) ?
O7 Re6 O21 80.4(7) ?
N33 Re6 O21 88.36(10) ?
N13 Re6 O21 80.21(9) ?
C7 O7 Re6 140.3(17) ?
O7 C7 H7 109.5 ?
O7 C7 H8 109.5 ?
H7 C7 H8 109.5 ?
O7 C7 H9 109.5 ?
H7 C7 H9 109.5 ?
H8 C7 H9 109.5 ?
C12 O11 C15 106.8(2) ?
N13 C12 O11 116.1(2) ?
N13 C12 C22 127.9(2) ?
O11 C12 C22 115.9(2) ?
C12 N13 C14 107.9(2) yes
C12 N13 Re1 124.28(19) yes
C14 N13 Re1 127.74(19) yes
C12 N13 Re6 125.68(18) ?
C14 N13 Re6 122.78(19) ?
N13 C14 C16 109.9(2) ?
N13 C14 C17 110.4(2) ?
C16 C14 C17 112.3(3) ?
N13 C14 C15 100.9(2) ?
C16 C14 C15 111.8(3) ?
C17 C14 C15 111.0(3) ?
O11 C15 C14 104.8(2) ?
O11 C15 H151 110.8 ?
C14 C15 H151 110.8 ?
O11 C15 H152 110.8 ?
C14 C15 H152 110.8 ?
H151 C15 H152 108.9 ?
C14 C16 H161 109.5 ?
C14 C16 H162 109.5 ?
H161 C16 H162 109.5 ?
C14 C16 H163 109.5 ?
H161 C16 H163 109.5 ?
H162 C16 H163 109.5 ?
C14 C17 H171 109.5 ?
C14 C17 H172 109.5 ?
H171 C17 H172 109.5 ?
C14 C17 H173 109.5 ?
H171 C17 H173 109.5 ?
H172 C17 H173 109.5 ?
C21 O21 Re1 127.88(17) yes
C21 O21 Re6 124.64(17) ?
O21 C21 C22 126.3(2) ?
O21 C21 C26 116.4(2) ?
C22 C21 C26 117.3(2) ?
C21 C22 C23 120.1(2) ?
C21 C22 C12 121.5(2) ?
C23 C22 C12 118.3(2) ?
C24 C23 C22 121.3(3) ?
C24 C23 H23 119.3 ?
C22 C23 H23 119.3 ?
C23 C24 C25 118.6(3) ?
C23 C24 H24 120.7 ?
C25 C24 H24 120.7 ?
C26 C25 C24 121.4(3) ?
C26 C25 H25 119.3 ?
C24 C25 H25 119.3 ?
C25 C26 C21 121.4(3) ?
C25 C26 H26 119.3 ?
C21 C26 H26 119.3 ?
C32 O31 C35 106.3(2) ?
N33 C32 O31 115.8(2) ?
N33 C32 C42 129.4(3) ?
O31 C32 C42 114.8(2) ?
C32 N33 C34 109.2(2) yes
C32 N33 Re6 120.8(2) ?
C34 N33 Re6 129.36(19) ?
C32 N33 Re1 124.18(19) yes
C34 N33 Re1 125.90(19) yes
N33 C34 C36 111.4(2) ?
N33 C34 C37 108.4(2) ?
C36 C34 C37 112.4(3) ?
N33 C34 C35 101.0(2) ?
C36 C34 C35 111.2(3) ?
C37 C34 C35 111.9(2) ?
O31 C35 C34 105.1(2) ?
O31 C35 H351 110.7 ?
C34 C35 H351 110.7 ?
O31 C35 H352 110.7 ?
C34 C35 H352 110.7 ?
H351 C35 H352 108.8 ?
C34 C36 H361 109.5 ?
C34 C36 H362 109.5 ?
H361 C36 H362 109.5 ?
C34 C36 H363 109.5 ?
H361 C36 H363 109.5 ?
H362 C36 H363 109.5 ?
C34 C37 H371 109.5 ?
C34 C37 H372 109.5 ?
H371 C37 H372 109.5 ?
C34 C37 H373 109.5 ?
H371 C37 H373 109.5 ?
H372 C37 H373 109.5 ?
C41 O41 Re6 129.67(17) ?
C41 O41 Re1 127.41(17) yes
O41 C41 C46 117.7(2) ?
O41 C41 C42 124.9(2) ?
C46 C41 C42 117.4(3) ?
C43 C42 C41 119.5(2) ?
C43 C42 C32 119.4(2) ?
C41 C42 C32 121.0(2) ?
C44 C43 C42 121.6(3) ?
C44 C43 H43 119.2 ?
C42 C43 H43 119.2 ?
C43 C44 C45 118.8(3) ?
C43 C44 H44 120.6 ?
C45 C44 H44 120.6 ?
C46 C45 C44 121.1(3) ?
C46 C45 H45 119.5 ?
C44 C45 H45 119.5 ?
C45 C46 C41 121.5(3) ?
C45 C46 H46 119.2 ?
C41 C46 H46 119.2 ?

loop_
_geom_bond_atom_site_label_1
_geom_bond_atom_site_label_2
_geom_bond_distance
_geom_bond_publ_flag
Re1 O1 1.715(6) yes
Re1 O2 1.890(4) yes
Re1 O21 1.973(2) yes
Re1 N13 2.073(2) yes
Re1 O41 2.105(2) yes
Re1 N33 2.155(2) yes
O2 C2 1.405(5) ?
C2 H1 0.98 ?
C2 H2 0.98 ?
C2 H3 0.98 ?
Re6 O6 1.696(12) ?
Re6 O41 1.878(2) ?
Re6 O7 1.937(17) ?
Re6 N33 2.065(2) ?
Re6 N13 2.218(3) ?
Re6 O21 2.223(2) ?
O7 C7 1.392(19) ?
C7 H7 0.98 ?
C7 H8 0.98 ?
C7 H9 0.98 ?
C15 O11 1.451(4) yes
O11 C12 1.344(3) yes
C12 N13 1.293(4) yes
C12 C22 1.452(4) ?
N13 C14 1.513(3) yes
C14 C16 1.521(5) ?
C14 C17 1.525(4) ?
C14 C15 1.533(4) yes
C15 H151 0.99 ?
C15 H152 0.99 ?
C16 H161 0.98 ?
C16 H162 0.98 ?
C16 H163 0.98 ?
C17 H171 0.98 ?
C17 H172 0.98 ?
C17 H173 0.98 ?
O21 C21 1.312(3) yes
C21 C22 1.408(4) ?
C21 C26 1.417(4) ?
C22 C23 1.409(4) ?
C23 C24 1.372(4) ?
C23 H23 0.95 ?
C24 C25 1.399(4) ?
C24 H24 0.95 ?
C25 C26 1.364(4) ?
C25 H25 0.95 ?
C26 H26 0.95 ?
C35 O31 1.453(4) yes
O31 C32 1.350(3) yes
C32 N33 1.292(4) yes
C32 C42 1.456(4) ?
N33 C34 1.492(3) yes
C34 C36 1.518(4) ?
C34 C37 1.527(5) ?
C34 C35 1.542(4) yes
C35 H351 0.99 ?
C35 H352 0.99 ?
C36 H361 0.98 ?
C36 H362 0.98 ?
C36 H363 0.98 ?
C37 H371 0.98 ?
C37 H372 0.98 ?
C37 H373 0.98 ?
O41 C41 1.320(3) yes
C41 C46 1.408(4) ?
C41 C42 1.424(4) ?
C42 C43 1.409(4) ?
C43 C44 1.373(4) ?
C43 H43 0.95 ?
C44 C45 1.395(5) ?
C44 H44 0.95 ?
C45 C46 1.375(4) ?
C45 H45 0.95 ?
C46 H46 0.95 ?

loop_
_geom_torsion_atom_site_label_1
_geom_torsion_atom_site_label_2
_geom_torsion_atom_site_label_3
_geom_torsion_atom_site_label_4
_geom_torsion
_geom_torsion_publ_flag
O21 Re1 O2 C2 167.8(6) yes
N13 Re1 O2 C2 -101.7(6) ?
O41 Re1 O2 C2 -10.3(6) yes
N33 Re1 O2 C2 74.8(6) ?
O41 Re6 O7 C7 -163(3) ?
N33 Re6 O7 C7 103(2) ?
N13 Re6 O7 C7 -69(2) ?
O21 Re6 O7 C7 13(2) ?
C15 O11 C12 N13 7.2(4) ?
C15 O11 C12 C22 -171.6(3) ?
O11 C12 N13 C14 5.4(4) ?
C22 C12 N13 C14 -176.0(3) ?
O11 C12 N13 Re1 -178.0(2) ?
C22 C12 N13 Re1 0.7(5) ?
O11 C12 N13 Re6 164.1(2) ?
C22 C12 N13 Re6 -17.2(5) ?
O1 Re1 N13 C12 107.7(4) ?
O2 Re1 N13 C12 -76.1(3) ?
O21 Re1 N13 C12 8.4(3) ?
O41 Re1 N13 C12 -159.5(3) ?
O1 Re1 N13 C14 -76.3(4) ?
O2 Re1 N13 C14 99.9(3) ?
O21 Re1 N13 C14 -175.6(3) ?
O41 Re1 N13 C14 16.5(3) ?
O1 Re1 N13 Re6 -151.8(3) ?
O2 Re1 N13 Re6 24.49(15) ?
O21 Re1 N13 Re6 109.00(8) ?
O41 Re1 N13 Re6 -58.96(8) ?
O6 Re6 N13 C12 -62.6(5) ?
O41 Re6 N13 C12 -164.3(3) ?
O7 Re6 N13 C12 113.1(8) ?
N33 Re6 N13 C12 88.7(4) ?
O21 Re6 N13 C12 31.4(3) ?
O6 Re6 N13 C14 93.2(5) ?
O41 Re6 N13 C14 -8.5(3) ?
O7 Re6 N13 C14 -91.1(8) ?
N33 Re6 N13 C14 -115.5(3) ?
O21 Re6 N13 C14 -172.8(2) ?
O6 Re6 N13 Re1 -152.3(5) ?
O41 Re6 N13 Re1 105.92(10) ?
O7 Re6 N13 Re1 23.3(7) ?
N33 Re6 N13 Re1 -1.1(3) ?
O21 Re6 N13 Re1 -58.39(8) ?
C12 N13 C14 C16 103.7(3) ?
Re1 N13 C14 C16 -72.8(3) ?
Re6 N13 C14 C16 -55.8(3) ?
C12 N13 C14 C17 -131.9(3) ?
Re1 N13 C14 C17 51.5(4) ?
Re6 N13 C14 C17 68.6(3) ?
C12 N13 C14 C15 -14.5(3) ?
Re1 N13 C14 C15 168.9(2) ?
Re6 N13 C14 C15 -174.0(2) ?
C12 O11 C15 C14 -16.0(3) ?
N13 C14 C15 O11 18.0(3) ?
C16 C14 C15 O11 -98.8(3) ?
C17 C14 C15 O11 135.0(3) ?
O1 Re1 O21 C21 -109.7(4) ?
O2 Re1 O21 C21 68.9(3) ?
N13 Re1 O21 C21 -15.9(2) ?
O41 Re1 O21 C21 77.9(5) ?
N33 Re1 O21 C21 155.1(2) ?
O1 Re1 O21 Re6 168.5(3) ?
O2 Re1 O21 Re6 -12.91(16) ?
N13 Re1 O21 Re6 -97.69(10) ?
O41 Re1 O21 Re6 -3.9(4) ?
N33 Re1 O21 Re6 73.30(10) ?
O6 Re6 O21 C21 60.8(5) ?
O41 Re6 O21 C21 -105.2(4) ?
O7 Re6 O21 C21 -120.7(7) ?
N33 Re6 O21 C21 159.0(2) ?
N13 Re6 O21 C21 -38.3(2) ?
O6 Re6 O21 Re1 169.0(5) ?
O41 Re6 O21 Re1 3.1(3) ?
O7 Re6 O21 Re1 -12.4(7) ?
N33 Re6 O21 Re1 -92.71(11) ?
N13 Re6 O21 Re1 70.03(10) ?
Re1 O21 C21 C22 14.7(4) ?
Re6 O21 C21 C22 31.6(4) ?
Re1 O21 C21 C26 -166.98(19) ?
Re6 O21 C21 C26 -150.0(2) ?
O21 C21 C22 C23 178.9(3) ?
C26 C21 C22 C23 0.5(4) ?
O21 C21 C22 C12 -0.5(4) ?
C26 C21 C22 C12 -178.8(3) ?
N13 C12 C22 C21 -7.5(5) yes
O11 C12 C22 C21 171.2(3) yes
N13 C12 C22 C23 173.1(3) yes
O11 C12 C22 C23 -8.2(4) yes
C21 C22 C23 C24 0.5(4) ?
C12 C22 C23 C24 179.9(3) ?
C22 C23 C24 C25 -0.8(4) ?
C23 C24 C25 C26 0.0(5) ?
C24 C25 C26 C21 1.1(5) ?
O21 C21 C26 C25 -179.9(3) ?
C22 C21 C26 C25 -1.4(4) ?
C35 O31 C32 N33 -9.4(4) ?
C35 O31 C32 C42 171.3(2) ?
O31 C32 N33 C34 -0.9(4) ?
C42 C32 N33 C34 178.3(3) ?
O31 C32 N33 Re6 170.6(2) ?
C42 C32 N33 Re6 -10.2(5) ?
O31 C32 N33 Re1 -171.71(19) ?
C42 C32 N33 Re1 7.5(5) ?
O6 Re6 N33 C32 -100.1(5) ?
O41 Re6 N33 C32 1.6(3) ?
O7 Re6 N33 C32 84.1(8) ?
N13 Re6 N33 C32 108.6(4) ?
O21 Re6 N33 C32 164.6(3) ?
O6 Re6 N33 C34 69.5(5) ?
O41 Re6 N33 C34 171.2(3) ?
O7 Re6 N33 C34 -106.4(8) ?
N13 Re6 N33 C34 -81.9(4) ?
O21 Re6 N33 C34 -25.8(3) ?
O6 Re6 N33 Re1 152.4(5) ?
O41 Re6 N33 Re1 -105.93(11) ?
O7 Re6 N33 Re1 -23.5(7) ?
N13 Re6 N33 Re1 1.0(3) ?
O21 Re6 N33 Re1 57.07(7) ?
O1 Re1 N33 C32 69.6(4) ?
O2 Re1 N33 C32 -106.5(3) ?
O21 Re1 N33 C32 169.1(3) ?
O41 Re1 N33 C32 -22.7(3) ?
O1 Re1 N33 C34 -99.6(4) ?
O2 Re1 N33 C34 84.2(3) ?
O21 Re1 N33 C34 -0.2(3) ?
O41 Re1 N33 C34 168.0(2) ?
O1 Re1 N33 Re6 151.7(3) ?
O2 Re1 N33 Re6 -24.52(16) ?
O21 Re1 N33 Re6 -108.87(8) ?
O41 Re1 N33 Re6 59.33(8) ?
C32 N33 C34 C36 128.1(3) ?
Re6 N33 C34 C36 -42.4(4) ?
Re1 N33 C34 C36 -61.2(3) ?
C32 N33 C34 C37 -107.7(3) ?
Re6 N33 C34 C37 81.8(3) ?
Re1 N33 C34 C37 62.9(3) ?
C32 N33 C34 C35 10.0(3) ?
Re6 N33 C34 C35 -160.6(2) ?
Re1 N33 C34 C35 -179.4(2) ?
C32 O31 C35 C34 14.9(3) ?
N33 C34 C35 O31 -14.8(3) ?
C36 C34 C35 O31 -133.0(3) ?
C37 C34 C35 O31 100.4(3) ?
O6 Re6 O41 C41 104.1(5) ?
O7 Re6 O41 C41 -74.7(7) ?
N33 Re6 O41 C41 4.9(3) ?
N13 Re6 O41 C41 -155.3(3) ?
O21 Re6 O41 C41 -90.1(4) ?
O6 Re6 O41 Re1 -168.5(5) ?
O7 Re6 O41 Re1 12.7(7) ?
N33 Re6 O41 Re1 92.36(11) ?
N13 Re6 O41 Re1 -67.90(10) ?
O21 Re6 O41 Re1 -2.7(3) ?
O1 Re1 O41 C41 -63.6(4) ?
O2 Re1 O41 C41 117.9(3) ?
O21 Re1 O41 C41 108.8(5) ?
N13 Re1 O41 C41 -157.5(2) ?
N33 Re1 O41 C41 30.8(2) ?
O1 Re1 O41 Re6 -168.2(3) ?
O2 Re1 O41 Re6 13.33(16) ?
O21 Re1 O41 Re6 4.3(5) ?
N13 Re1 O41 Re6 98.00(10) ?
N33 Re1 O41 Re6 -73.74(10) ?
Re6 O41 C41 C46 177.2(2) ?
Re1 O41 C41 C46 158.1(2) ?
Re6 O41 C41 C42 -3.7(4) ?
Re1 O41 C41 C42 -22.8(4) ?
O41 C41 C42 C43 178.8(3) ?
C46 C41 C42 C43 -2.1(4) ?
O41 C41 C42 C32 -5.0(4) ?
C46 C41 C42 C32 174.1(3) ?
N33 C32 C42 C43 -170.9(3) yes
O31 C32 C42 C43 8.3(4) yes
N33 C32 C42 C41 12.9(5) yes
O31 C32 C42 C41 -167.9(3) yes
C41 C42 C43 C44 0.0(4) ?
C32 C42 C43 C44 -176.3(3) ?
C42 C43 C44 C45 2.0(4) ?
C43 C44 C45 C46 -1.9(5) ?
C44 C45 C46 C41 -0.2(5) ?
O41 C41 C46 C45 -178.6(3) ?
C42 C41 C46 C45 2.2(4) ?
